data_7237106
loop_
_publ_author_name
'Srinivas, Katam'
'Prabusankar, Ganesan'

_publ_section_title
;
 Role of C, S, Se and P donor ligands in copper(i) mediated C--N and C--Si
 bond formation reactions
;
_journal_issue 56
_journal_name_full 'RSC Advances'
_journal_page_first 32269
_journal_paper_doi 10.1039/C8RA06057F
_journal_volume 8
_journal_year 2018
_chemical_formula_moiety 'C21 H24 Cu I N2 S'
_chemical_formula_sum 'C21 H24 Cu I N2 S'
_chemical_formula_weight 526.95
_space_group_crystal_system monoclinic
_space_group_IT_number 14
_space_group_name_Hall '-P 2ybc'
_space_group_name_H-M_alt 'P 1 21/c 1'
_symmetry_Int_Tables_number 14
_atom_sites_solution_primary direct
_audit_creation_date 2017-09-02
_audit_creation_method
;
Olex2 1.2
(compiled 2016.02.19 svn.r3266 for OlexSys, GUI svn.r5155)
;
_audit_update_record
;
2018-07-11 deposited with the CCDC.
2018-09-03 downloaded from the CCDC.
;
_cell_angle_alpha 90
_cell_angle_beta 112.632(13)
_cell_angle_gamma 90
_cell_formula_units_Z 4
_cell_length_a 11.5024(12)
_cell_length_b 15.4127(14)
_cell_length_c 13.6155(16)
_cell_measurement_reflns_used 2859
_cell_measurement_temperature 298.0
_cell_measurement_theta_max 71.1585
_cell_measurement_theta_min 3.5141
_cell_volume 2227.9(5)
_computing_cell_refinement
;
CrysAlisPro, Agilent Technologies,
Version 1.171.35.19 (release 27-10-2011 CrysAlis171 .NET)
(compiled Oct 27 2011,15:02:11)
;
_computing_data_collection
;
CrysAlisPro, Agilent Technologies,
Version 1.171.35.19 (release 27-10-2011 CrysAlis171 .NET)
(compiled Oct 27 2011,15:02:11)
;
_computing_data_reduction
;
CrysAlisPro, Agilent Technologies,
Version 1.171.35.19 (release 27-10-2011 CrysAlis171 .NET)
(compiled Oct 27 2011,15:02:11)
;
_computing_molecular_graphics 'Olex2 (Dolomanov et al., 2009)'
_computing_publication_material 'Olex2 (Dolomanov et al., 2009)'
_computing_structure_refinement 'olex2.refine (Bourhis et al., 2015)'
_computing_structure_solution 'SIR2004 (Burla et al., 2007)'
_diffrn_ambient_temperature 298.0
_diffrn_detector_area_resol_mean 16.1293
_diffrn_measured_fraction_theta_full 1.0000
_diffrn_measured_fraction_theta_max 1.0000
_diffrn_measurement_details
;
#__ type_ start__ end____ width___ exp.time_
  1 omega   29.00   54.00   1.0000    1.5000
omega____ theta____ kappa____ phi______ frames
    -        0.0000   77.0000  -30.0000 25

#__ type_ start__ end____ width___ exp.time_
  2 omega  -37.00   30.00   1.0000    3.4200
omega____ theta____ kappa____ phi______ frames
    -      -33.5000   38.0000  120.0000 67

#__ type_ start__ end____ width___ exp.time_
  3 omega  -70.00  -39.00   1.0000    3.4200
omega____ theta____ kappa____ phi______ frames
    -      -33.5000  178.0000   90.0000 31

#__ type_ start__ end____ width___ exp.time_
  4 omega  -98.00  -72.00   1.0000    3.4200
omega____ theta____ kappa____ phi______ frames
    -      -33.5000  178.0000 -150.0000 26

#__ type_ start__ end____ width___ exp.time_
  5 omega   35.00  121.00   1.0000    3.4200
omega____ theta____ kappa____ phi______ frames
    -       54.0000   57.0000   30.0000 86

#__ type_ start__ end____ width___ exp.time_
  6 omega   23.00  107.00   1.0000    3.4200
omega____ theta____ kappa____ phi______ frames
    -       54.0000 -125.0000 -120.0000 84

#__ type_ start__ end____ width___ exp.time_
  7 omega  -14.00   73.00   1.0000    3.4200
omega____ theta____ kappa____ phi______ frames
    -       54.0000  -57.0000   60.0000 87

#__ type_ start__ end____ width___ exp.time_
  8 omega   75.00  101.00   1.0000    3.4200
omega____ theta____ kappa____ phi______ frames
    -      108.0000 -111.0000    0.0000 26

#__ type_ start__ end____ width___ exp.time_
  9 omega   58.00   93.00   1.0000    3.4200
omega____ theta____ kappa____ phi______ frames
    -      108.0000  -25.0000   30.0000 35

#__ type_ start__ end____ width___ exp.time_
 10 omega   36.00   88.00   1.0000    3.4200
omega____ theta____ kappa____ phi______ frames
    -      108.0000  -25.0000   90.0000 52

#__ type_ start__ end____ width___ exp.time_
 11 omega  134.00  169.00   1.0000    3.4200
omega____ theta____ kappa____ phi______ frames
    -      108.0000   77.0000    0.0000 35

#__ type_ start__ end____ width___ exp.time_
 12 omega   40.00   89.00   1.0000    3.4200
omega____ theta____ kappa____ phi______ frames
    -      108.0000  -38.0000  -60.0000 49

#__ type_ start__ end____ width___ exp.time_
 13 omega   44.00   93.00   1.0000    3.4200
omega____ theta____ kappa____ phi______ frames
    -      108.0000  -38.0000 -120.0000 49

#__ type_ start__ end____ width___ exp.time_
 14 omega   50.00   90.00   1.0000    3.4200
omega____ theta____ kappa____ phi______ frames
    -      108.0000  -25.0000 -180.0000 40

#__ type_ start__ end____ width___ exp.time_
 15 omega   40.00  136.00   1.0000    3.4200
omega____ theta____ kappa____ phi______ frames
    -      108.0000  -77.0000 -120.0000 96

#__ type_ start__ end____ width___ exp.time_
 16 omega   44.00  169.00   1.0000    3.4200
omega____ theta____ kappa____ phi______ frames
    -      108.0000  -12.0000 -150.0000 125
;
_diffrn_measurement_device_type 'SuperNova, Dual, Cu at zero, Eos'
_diffrn_measurement_method '\w scans'
_diffrn_orient_matrix_UB_11 0.1136665000
_diffrn_orient_matrix_UB_12 0.0587482000
_diffrn_orient_matrix_UB_13 0.0142124000
_diffrn_orient_matrix_UB_21 0.0898607000
_diffrn_orient_matrix_UB_22 -0.0765279000
_diffrn_orient_matrix_UB_23 0.0483404000
_diffrn_orient_matrix_UB_31 -0.0076977000
_diffrn_orient_matrix_UB_32 -0.0256859000
_diffrn_orient_matrix_UB_33 -0.1118211000
_diffrn_radiation_monochromator mirror
_diffrn_radiation_type 'Cu K\a'
_diffrn_radiation_wavelength 1.54184
_diffrn_reflns_av_R_equivalents 0.0442
_diffrn_reflns_av_unetI/netI 0.0598
_diffrn_reflns_limit_h_max 13
_diffrn_reflns_limit_h_min -13
_diffrn_reflns_limit_k_max 18
_diffrn_reflns_limit_k_min -18
_diffrn_reflns_limit_l_max 11
_diffrn_reflns_limit_l_min -16
_diffrn_reflns_number 8950
_diffrn_reflns_theta_full 71.2983
_diffrn_reflns_theta_max 71.30
_diffrn_reflns_theta_min 4.16
_diffrn_source 'SuperNova (Cu) X-ray Source'
_exptl_absorpt_coefficient_mu 13.179
_exptl_absorpt_correction_T_max 1.00000
_exptl_absorpt_correction_T_min 0.32807
_exptl_absorpt_correction_type multi-scan
_exptl_absorpt_process_details
;
CrysAlisPro, Agilent Technologies,
Version 1.171.35.19 (release 27-10-2011 CrysAlis171 .NET)
(compiled Oct 27 2011,15:02:11)
Empirical absorption correction using spherical harmonics,
 implemented in SCALE3 ABSPACK scaling algorithm.
;
_exptl_crystal_colour colourless
_exptl_crystal_colour_primary colourless
_exptl_crystal_density_diffrn 1.5709
_exptl_crystal_description needle
_exptl_crystal_F_000 1042.9361
_exptl_crystal_size_max 0.15
_exptl_crystal_size_mid 0.13
_exptl_crystal_size_min 0.1
_refine_diff_density_max 0.8092
_refine_diff_density_min -2.8690
_refine_diff_density_rms 0.1881
_refine_ls_d_res_high 0.8139
_refine_ls_d_res_low 10.6167
_refine_ls_goodness_of_fit_ref 1.0724
_refine_ls_hydrogen_treatment constr
_refine_ls_matrix_type full
_refine_ls_number_constraints 36
_refine_ls_number_parameters 240
_refine_ls_number_reflns 4192
_refine_ls_number_restraints 0
_refine_ls_restrained_S_all 1.0724
_refine_ls_R_factor_all 0.1159
_refine_ls_R_factor_gt 0.0851
_refine_ls_shift/su_max 0.0002
_refine_ls_shift/su_mean 0.0000
_refine_ls_structure_factor_coef Fsqd
_refine_ls_weighting_details 'w=1/[\s^2^(Fo^2^)+(0.2P)^2^] where P=(Fo^2^+2Fc^2^)/3'
_refine_ls_weighting_scheme calc
_refine_ls_wR_factor_gt 0.2421
_refine_ls_wR_factor_ref 0.3220
_reflns_Friedel_coverage 0.0
_reflns_limit_h_max 12
_reflns_limit_h_min -13
_reflns_limit_k_max 18
_reflns_limit_k_min 0
_reflns_limit_l_max 16
_reflns_limit_l_min 0
_reflns_number_gt 2630
_reflns_number_total 4192
_reflns_threshold_expression I>=2u(I)
_cod_data_source_file c8ra06057f2.cif
_cod_data_source_block 4
_cod_database_code 7237106
_chemical_oxdiff_formula 'C21 H28 N2 S Cu I'
_reflns_odcompleteness_completeness 99.03
_reflns_odcompleteness_iscentric 1
_reflns_odcompleteness_theta 66.97
_olex2_refinement_description
;
1. Fixed Uiso
 At 1.2 times of:
  All C(H) groups
 At 1.5 times of:
  All C(H,H,H) groups
2.a Aromatic/amide H refined with riding coordinates:
 C2(H2), C3(H3), C6(H6), C8(H8), C15(H15), C17(H17)
2.b Idealised Me refined as rotating group:
 C10(H10a,H10b,H10c), C11(H11a,H11b,H11c), C12(H12a,H12b,H12c), C19(H19a,H19b,
 H19c), C20(H20a,H20b,H20c), C21(H21a,H21b,H21c)
;
_olex2_submission_special_instructions 'No special instructions were received'

loop_
_space_group_symop_id
_space_group_symop_operation_xyz
1 x,y,z
2 -x,y+1/2,-z+1/2
3 -x,-y,-z
4 x,-y-1/2,z-1/2

loop_
_atom_site_label
_atom_site_type_symbol
_atom_site_fract_x
_atom_site_fract_y
_atom_site_fract_z
_atom_site_U_iso_or_equiv
_atom_site_adp_type
_atom_site_occupancy
_atom_site_refinement_flags_posn
C1 C 0.4047(8) 0.2508(5) -0.0544(6) 0.0554(17) Uani 1.000000 .
C2 C 0.3298(8) 0.2508(6) -0.2327(6) 0.063(2) Uani 1.000000 .
H2 H 0.3234(8) 0.2424(6) -0.3022(6) 0.075(2) Uiso 1.000000 R
C3 C 0.2442(9) 0.2885(5) -0.2031(6) 0.063(2) Uani 1.000000 .
H3 H 0.1665(9) 0.3101(5) -0.2485(6) 0.076(2) Uiso 1.000000 R
C4 C 0.2239(8) 0.3202(5) -0.0305(6) 0.0577(19) Uani 1.000000 .
C5 C 0.1350(9) 0.2660(6) -0.0174(7) 0.065(2) Uani 1.000000 .
C6 C 0.0635(10) 0.2990(7) 0.0365(8) 0.076(3) Uani 1.000000 .
H6 H 0.0014(10) 0.2641(7) 0.0438(8) 0.091(3) Uiso 1.000000 R
C7 C 0.0809(10) 0.3807(6) 0.0790(8) 0.072(2) Uani 1.000000 .
C8 C 0.1733(10) 0.4316(6) 0.0670(8) 0.074(3) Uani 1.000000 .
H8 H 0.1872(10) 0.4869(6) 0.0968(8) 0.089(3) Uiso 1.000000 R
C9 C 0.2459(10) 0.4037(6) 0.0124(8) 0.068(2) Uani 1.000000 .
C10 C 0.3481(14) 0.4600(7) 0.0017(13) 0.106(4) Uani 1.000000 .
H10a H 0.424(3) 0.453(5) 0.063(4) 0.160(7) Uiso 1.000000 GR
H10b H 0.362(8) 0.443(5) -0.061(5) 0.160(7) Uiso 1.000000 GR
H10c H 0.322(5) 0.5197(10) -0.004(9) 0.160(7) Uiso 1.000000 GR
C11 C 0.1157(13) 0.1750(7) -0.0600(11) 0.094(4) Uani 1.000000 .
H11a H 0.087(10) 0.1765(7) -0.1362(12) 0.141(5) Uiso 1.000000 GR
H11b H 0.194(3) 0.144(2) -0.031(7) 0.141(5) Uiso 1.000000 GR
H11c H 0.054(7) 0.147(2) -0.040(7) 0.141(5) Uiso 1.000000 GR
C12 C 0.0043(13) 0.4145(9) 0.1389(9) 0.102(4) Uani 1.000000 .
H12a H -0.079(3) 0.429(7) 0.0895(11) 0.154(6) Uiso 1.000000 GR
H12b H -0.002(9) 0.371(3) 0.187(7) 0.154(6) Uiso 1.000000 GR
H12c H 0.044(6) 0.465(4) 0.179(7) 0.154(6) Uiso 1.000000 GR
C13 C 0.5356(8) 0.1763(5) -0.1402(6) 0.0548(18) Uani 1.000000 .
C14 C 0.5223(10) 0.0863(5) -0.1450(8) 0.065(2) Uani 1.000000 .
C15 C 0.6176(10) 0.0383(6) -0.1536(8) 0.075(3) Uani 1.000000 .
H15 H 0.6110(10) -0.0219(6) -0.1557(8) 0.090(3) Uiso 1.000000 R
C16 C 0.7254(10) 0.0770(6) -0.1593(8) 0.071(2) Uani 1.000000 .
C17 C 0.7343(9) 0.1670(6) -0.1541(7) 0.065(2) Uani 1.000000 .
H17 H 0.8050(9) 0.1939(6) -0.1576(7) 0.078(2) Uiso 1.000000 R
C18 C 0.6403(9) 0.2174(5) -0.1437(7) 0.061(2) Uani 1.000000 .
C19 C 0.6576(11) 0.3145(6) -0.1361(9) 0.073(3) Uani 1.000000 .
H19a H 0.591(4) 0.3416(6) -0.194(4) 0.110(4) Uiso 1.000000 GR
H19b H 0.656(8) 0.3346(8) -0.070(3) 0.110(4) Uiso 1.000000 GR
H19c H 0.737(3) 0.3292(7) -0.139(6) 0.110(4) Uiso 1.000000 GR
C20 C 0.4052(12) 0.0429(7) -0.1408(12) 0.091(3) Uani 1.000000 .
H20a H 0.392(5) 0.063(5) -0.079(4) 0.137(5) Uiso 1.000000 GR
H20b H 0.3333(18) 0.058(5) -0.204(4) 0.137(5) Uiso 1.000000 GR
H20c H 0.416(4) -0.0189(8) -0.137(8) 0.137(5) Uiso 1.000000 GR
C21 C 0.8288(12) 0.0212(8) -0.1696(11) 0.100(4) Uani 1.000000 .
H21a H 0.886(6) 0.003(6) -0.1002(13) 0.149(6) Uiso 1.000000 GR
H21b H 0.7922(14) -0.029(4) -0.212(7) 0.149(6) Uiso 1.000000 GR
H21c H 0.874(6) 0.054(2) -0.204(8) 0.149(6) Uiso 1.000000 GR
Cu1 Cu 0.67270(14) 0.18449(9) 0.08896(12) 0.0775(5) Uani 1.000000 .
I1 I 0.88123(7) 0.12724(6) 0.16420(7) 0.0997(4) Uani 1.000000 .
N1 N 0.4287(7) 0.2268(4) -0.1422(6) 0.0591(16) Uani 1.000000 .
N2 N 0.2909(7) 0.2899(4) -0.0935(5) 0.0579(16) Uani 1.000000 .
S1 S 0.4962(3) 0.2386(2) 0.07680(18) 0.0871(9) Uani 1.000000 .

loop_
_atom_site_aniso_label
_atom_site_aniso_U_11
_atom_site_aniso_U_22
_atom_site_aniso_U_33
_atom_site_aniso_U_12
_atom_site_aniso_U_13
_atom_site_aniso_U_23
C1 0.052(4) 0.067(4) 0.047(4) 0.012(3) 0.019(3) 0.003(3)
C2 0.061(5) 0.084(5) 0.042(4) 0.010(4) 0.020(4) 0.009(4)
C3 0.073(6) 0.066(4) 0.052(4) 0.013(4) 0.025(4) 0.007(3)
C4 0.058(5) 0.064(4) 0.052(4) 0.006(4) 0.023(4) -0.002(3)
C5 0.064(5) 0.069(5) 0.065(5) -0.000(4) 0.029(4) -0.001(4)
C6 0.067(6) 0.095(7) 0.072(6) 0.016(5) 0.034(5) 0.017(5)
C7 0.073(7) 0.080(6) 0.065(5) 0.017(5) 0.029(5) 0.011(4)
C8 0.090(7) 0.062(5) 0.075(6) 0.016(5) 0.037(5) -0.007(4)
C9 0.083(7) 0.055(4) 0.073(5) 0.005(4) 0.038(5) 0.005(4)
C10 0.120(11) 0.072(6) 0.147(12) -0.023(7) 0.073(10) -0.020(7)
C11 0.106(10) 0.078(6) 0.111(9) -0.032(6) 0.055(8) -0.028(6)
C12 0.108(10) 0.130(10) 0.082(7) 0.045(8) 0.051(7) 0.015(7)
C13 0.061(5) 0.054(4) 0.053(4) -0.004(3) 0.026(4) -0.004(3)
C14 0.074(6) 0.054(4) 0.076(5) -0.010(4) 0.039(5) -0.009(4)
C15 0.089(8) 0.056(4) 0.085(6) 0.007(4) 0.038(6) -0.004(4)
C16 0.070(6) 0.060(4) 0.089(6) 0.006(4) 0.038(5) -0.011(4)
C17 0.063(5) 0.071(5) 0.068(5) 0.000(4) 0.032(4) -0.005(4)
C18 0.076(6) 0.055(4) 0.061(4) 0.001(4) 0.036(4) -0.005(3)
C19 0.084(7) 0.062(5) 0.084(6) -0.013(4) 0.042(6) -0.009(4)
C20 0.074(7) 0.084(6) 0.120(9) -0.021(5) 0.043(7) -0.001(6)
C21 0.085(8) 0.094(7) 0.128(10) 0.008(6) 0.050(8) -0.034(7)
Cu1 0.0658(10) 0.0832(9) 0.0836(10) 0.0102(7) 0.0286(8) 0.0126(7)
I1 0.0638(6) 0.1124(7) 0.1228(8) 0.0117(3) 0.0357(5) 0.0332(4)
N1 0.063(4) 0.063(4) 0.058(4) 0.008(3) 0.031(3) 0.001(3)
N2 0.058(4) 0.063(4) 0.058(4) 0.013(3) 0.028(3) 0.010(3)
S1 0.0765(17) 0.133(2) 0.0504(11) 0.0359(15) 0.0229(11) 0.0041(12)

loop_
_atom_type_symbol
_atom_type_scat_dispersion_real
_atom_type_scat_dispersion_imag
_atom_type_scat_Cromer_Mann_a1
_atom_type_scat_Cromer_Mann_a2
_atom_type_scat_Cromer_Mann_a3
_atom_type_scat_Cromer_Mann_a4
_atom_type_scat_Cromer_Mann_b1
_atom_type_scat_Cromer_Mann_b2
_atom_type_scat_Cromer_Mann_b3
_atom_type_scat_Cromer_Mann_b4
_atom_type_scat_Cromer_Mann_c
_atom_type_scat_source
_atom_type_scat_dispersion_source
C 0.01920 0.00962 2.31000 1.02000 1.58860 0.86500 20.84390 10.20750 0.56870 51.65120 0.215599998832 'International Tables Volume C Table 6.1.1.4 (pp. 500-502)' 'Henke, Gullikson and Davis, At. Data and Nucl. Data Tables, 1993, 54, 2'
I -0.19206 6.94430 20.14720 18.99490 7.51380 2.27350 4.34700 0.38140 27.76600 66.87760 4.07119989395 'International Tables Volume C Table 6.1.1.4 (pp. 500-502)' 'Henke, Gullikson and Davis, At. Data and Nucl. Data Tables, 1993, 54, 2'
H 0.00000 0.00000 0.49300 0.32291 0.14019 0.04081 10.51090 26.12570 3.14236 57.79970 0.0030380000826 'International Tables Volume C Table 6.1.1.4 (pp. 500-502)' 'Henke, Gullikson and Davis, At. Data and Nucl. Data Tables, 1993, 54, 2'
N 0.03256 0.01839 12.21260 3.13220 2.01250 1.16630 0.00570 9.89330 28.99750 0.58260 -11.5290002823 'International Tables Volume C Table 6.1.1.4 (pp. 500-502)' 'Henke, Gullikson and Davis, At. Data and Nucl. Data Tables, 1993, 54, 2'
S 0.33537 0.55136 6.90530 5.20340 1.43790 1.58630 1.46790 22.21510 0.25360 56.17200 0.866900026798 'International Tables Volume C Table 6.1.1.4 (pp. 500-502)' 'Henke, Gullikson and Davis, At. Data and Nucl. Data Tables, 1993, 54, 2'
Cu -1.96878 0.60861 13.33800 7.16760 5.61580 1.67350 3.58280 0.24700 11.39660 64.81260 1.19099998474 'International Tables Volume C Table 6.1.1.4 (pp. 500-502)' 'Henke, Gullikson and Davis, At. Data and Nucl. Data Tables, 1993, 54, 2'

loop_
_geom_angle_atom_site_label_1
_geom_angle_atom_site_label_2
_geom_angle_atom_site_label_3
_geom_angle
N2 C1 N1 105.4(7)
S1 C1 N1 129.3(6)
S1 C1 N2 125.3(6)
N1 C2 C3 107.6(7)
N2 C3 C2 108.0(8)
C9 C4 C5 121.8(8)
N2 C4 C5 118.2(7)
N2 C4 C9 120.0(8)
C6 C5 C4 117.5(8)
C11 C5 C4 121.4(8)
C11 C5 C6 121.1(9)
C7 C6 C5 122.7(10)
C8 C7 C6 117.9(9)
C12 C7 C6 121.8(10)
C12 C7 C8 120.3(10)
C9 C8 C7 122.5(9)
C8 C9 C4 117.6(9)
C10 C9 C4 120.6(9)
C10 C9 C8 121.8(9)
C18 C13 C14 122.5(8)
N1 C13 C14 117.2(7)
N1 C13 C18 120.0(7)
C15 C14 C13 117.8(8)
C20 C14 C13 121.1(8)
C20 C14 C15 121.1(8)
C16 C15 C14 122.0(9)
C17 C16 C15 118.0(8)
C21 C16 C15 120.3(9)
C21 C16 C17 121.7(9)
C18 C17 C16 121.4(8)
C17 C18 C13 118.3(8)
C19 C18 C13 123.2(8)
C19 C18 C17 118.5(8)
S1 Cu1 I1 160.72(10)
C2 N1 C1 109.5(7)
C13 N1 C1 125.5(7)
C13 N1 C2 124.7(7)
C3 N2 C1 109.6(7)
C4 N2 C1 125.0(7)
C4 N2 C3 125.2(7)
Cu1 S1 C1 108.0(3)

loop_
_geom_bond_atom_site_label_1
_geom_bond_atom_site_label_2
_geom_bond_distance
C1 N1 1.377(9)
C1 N2 1.350(10)
C1 S1 1.699(8)
C2 C3 1.332(12)
C2 N1 1.368(11)
C3 N2 1.379(10)
C4 C5 1.384(13)
C4 C9 1.396(12)
C4 N2 1.434(10)
C5 C6 1.393(13)
C5 C11 1.501(13)
C6 C7 1.367(14)
C7 C8 1.380(15)
C7 C12 1.506(14)
C8 C9 1.383(13)
C9 C10 1.512(15)
C13 C14 1.395(12)
C13 C18 1.378(12)
C13 N1 1.446(11)
C14 C15 1.364(13)
C14 C20 1.524(14)
C15 C16 1.405(14)
C16 C17 1.391(13)
C16 C21 1.517(13)
C17 C18 1.381(12)
C18 C19 1.508(11)
Cu1 I1 2.3854(16)
Cu1 S1 2.142(3)
